data_7150626
loop_
_publ_author_name
'Coeffard, Vincent'
'M\"uller-Bunz, Helge'
'Guiry, Patrick J.'

_publ_section_title
;
 The synthesis of new oxazoline-containing bifunctional catalysts and
 their application in the addition of diethylzinc to aldehydes
;
_journal_issue 8
_journal_name_full 'Organic &amp; Biomolecular Chemistry'
_journal_page_first 1723
_journal_page_last 1734
_journal_paper_doi 10.1039/b822580j
_journal_volume 7
_journal_year 2009
_chemical_absolute_configuration ad
_chemical_formula_moiety 'C18 H21 N3 O Cl2 Zn'
_chemical_formula_sum 'C18 H21 Cl2 N3 O Zn'
_chemical_formula_weight 431.65
_chemical_name_systematic
;
?
;
_space_group_IT_number 19
_symmetry_cell_setting orthorhombic
_symmetry_space_group_name_Hall 'P 2ac 2ab'
_symmetry_space_group_name_H-M 'P 21 21 21'
_atom_sites_solution_hydrogens geom
_atom_sites_solution_primary direct
_atom_sites_solution_secondary difmap
_audit_creation_method SHELXL-97
_cell_angle_alpha 90.00
_cell_angle_beta 90.00
_cell_angle_gamma 90.00
_cell_formula_units_Z 4
_cell_length_a 10.4417(6)
_cell_length_b 11.1428(6)
_cell_length_c 17.0180(9)
_cell_measurement_reflns_used 8792
_cell_measurement_temperature 293(2)
_cell_measurement_theta_max 28.55
_cell_measurement_theta_min 2.29
_cell_volume 1980.04(19)
_computing_cell_refinement 'Bruker SAINT'
_computing_data_collection 'Bruker SMART'
_computing_data_reduction 'Bruker SAINT'
_computing_molecular_graphics 'Bruker SHELXTL'
_computing_publication_material 'Bruker SHELXTL'
_computing_structure_refinement 'SHELXL-97 (Sheldrick, 1997)'
_computing_structure_solution 'SHELXS-97 (Sheldrick, 1990)'
_diffrn_ambient_temperature 293(2)
_diffrn_detector_area_resol_mean 8.366
_diffrn_measured_fraction_theta_full 0.996
_diffrn_measured_fraction_theta_max 0.931
_diffrn_measurement_device_type 'CCD area detector'
_diffrn_measurement_method '\f and \w scans'
_diffrn_radiation_monochromator graphite
_diffrn_radiation_source 'sealed tube'
_diffrn_radiation_type MoK\a
_diffrn_radiation_wavelength 0.71073
_diffrn_reflns_av_R_equivalents 0.0194
_diffrn_reflns_av_sigmaI/netI 0.0191
_diffrn_reflns_limit_h_max 13
_diffrn_reflns_limit_h_min -13
_diffrn_reflns_limit_k_max 15
_diffrn_reflns_limit_k_min -15
_diffrn_reflns_limit_l_max 23
_diffrn_reflns_limit_l_min -14
_diffrn_reflns_number 13618
_diffrn_reflns_theta_full 27.00
_diffrn_reflns_theta_max 29.05
_diffrn_reflns_theta_min 2.18
_exptl_absorpt_coefficient_mu 1.521
_exptl_absorpt_correction_T_max 0.6583
_exptl_absorpt_correction_T_min 0.4704
_exptl_absorpt_correction_type multi-scan
_exptl_absorpt_process_details
;
SADABS v.2.10 (Bruker,2003) was used for absorption correction.
R(int) for selected reflections was 0.056 before and 0.020 after
correction. The Ratio of minimum to maximum transmission is 0.714605.
The \l/2 correction factor is 0.0015
;
_exptl_crystal_colour colourless
_exptl_crystal_density_diffrn 1.448
_exptl_crystal_density_method 'not measured'
_exptl_crystal_description block
_exptl_crystal_F_000 888
_exptl_crystal_size_max 0.60
_exptl_crystal_size_mid 0.40
_exptl_crystal_size_min 0.30
_refine_diff_density_max 0.668
_refine_diff_density_min -0.385
_refine_diff_density_rms 0.049
_refine_ls_abs_structure_details 'Flack H D (1983), Acta Cryst. A39, 876-881'
_refine_ls_abs_structure_Flack -0.005(9)
_refine_ls_extinction_method none
_refine_ls_goodness_of_fit_ref 1.031
_refine_ls_hydrogen_treatment mixed
_refine_ls_matrix_type full
_refine_ls_number_parameters 233
_refine_ls_number_reflns 4783
_refine_ls_number_restraints 0
_refine_ls_restrained_S_all 1.031
_refine_ls_R_factor_all 0.0302
_refine_ls_R_factor_gt 0.0285
_refine_ls_shift/su_max 0.003
_refine_ls_shift/su_mean 0.000
_refine_ls_structure_factor_coef Fsqd
_refine_ls_weighting_details 'calc w=1/[\s^2^(Fo^2^)+(0.0436P)^2^+0.4825P] where P=(Fo^2^+2Fc^2^)/3'
_refine_ls_weighting_scheme calc
_refine_ls_wR_factor_gt 0.0747
_refine_ls_wR_factor_ref 0.0759
_reflns_number_gt 4563
_reflns_number_total 4783
_reflns_threshold_expression I>2\s(I)
_cod_data_source_file b822580j.txt
_cod_data_source_block gui43
_cod_original_formula_sum 'C18 H21 N3 O Cl2 Zn'
_cod_database_code 7150626

loop_
_symmetry_equiv_pos_as_xyz
'x, y, z'
'-x+1/2, -y, z+1/2'
'-x, y+1/2, -z+1/2'
'x+1/2, -y+1/2, -z'

loop_
_atom_site_label
_atom_site_type_symbol
_atom_site_fract_x
_atom_site_fract_y
_atom_site_fract_z
_atom_site_U_iso_or_equiv
_atom_site_adp_type
_atom_site_occupancy
_atom_site_symmetry_multiplicity
_atom_site_calc_flag
_atom_site_refinement_flags
_atom_site_disorder_assembly
_atom_site_disorder_group
Zn Zn 0.77926(2) 0.52031(2) 0.141345(13) 0.04437(8) Uani 1 1 d . . .
Cl1 Cl 0.81902(8) 0.71506(6) 0.12102(6) 0.0841(3) Uani 1 1 d . . .
Cl2 Cl 0.62576(7) 0.44024(10) 0.06696(4) 0.0831(3) Uani 1 1 d . . .
C1 C 0.4833(3) 0.4548(3) 0.3030(3) 0.0889(11) Uani 1 1 d . . .
H1A H 0.3955 0.4804 0.3017 0.133 Uiso 1 1 calc R . .
H1B H 0.4939 0.3944 0.3426 0.133 Uiso 1 1 calc R . .
H1C H 0.5065 0.4224 0.2527 0.133 Uiso 1 1 calc R . .
C2 C 0.5520(4) 0.6562(3) 0.2591(2) 0.0894(11) Uani 1 1 d . . .
H2A H 0.5623 0.6207 0.2081 0.134 Uiso 1 1 calc R . .
H2B H 0.6154 0.7176 0.2664 0.134 Uiso 1 1 calc R . .
H2C H 0.4681 0.6908 0.2632 0.134 Uiso 1 1 calc R . .
C3 C 0.5339(5) 0.6149(3) 0.4016(2) 0.0999(14) Uani 1 1 d . . .
H3A H 0.4448 0.6361 0.4022 0.150 Uiso 1 1 calc R . .
H3B H 0.5847 0.6854 0.4105 0.150 Uiso 1 1 calc R . .
H3C H 0.5506 0.5572 0.4422 0.150 Uiso 1 1 calc R . .
C4 C 0.5681(3) 0.5608(2) 0.32165(17) 0.0599(6) Uani 1 1 d . . .
C5 C 0.7104(2) 0.5233(2) 0.32629(12) 0.0497(5) Uani 1 1 d . . .
H5 H 0.7621 0.5950 0.3367 0.060 Uiso 1 1 calc R . .
N1 N 0.75937(16) 0.46467(15) 0.25407(9) 0.0403(3) Uani 1 1 d . . .
C6 C 0.7398(3) 0.4293(3) 0.38951(13) 0.0660(7) Uani 1 1 d . . .
H6A H 0.7951 0.4626 0.4298 0.079 Uiso 1 1 calc R . .
H6B H 0.6615 0.4011 0.4140 0.079 Uiso 1 1 calc R . .
O O 0.8033(2) 0.33281(16) 0.34854(9) 0.0595(4) Uani 1 1 d . . .
C7 C 0.8065(2) 0.36365(18) 0.27249(11) 0.0404(4) Uani 1 1 d . . .
C8 C 0.8606(2) 0.27162(18) 0.22000(12) 0.0398(4) Uani 1 1 d . . .
C9 C 0.8428(2) 0.1517(2) 0.24027(14) 0.0494(5) Uani 1 1 d . . .
H9 H 0.8012 0.1328 0.2870 0.059 Uiso 1 1 calc R . .
C10 C 0.8856(3) 0.0605(2) 0.19228(17) 0.0570(6) Uani 1 1 d . . .
H10 H 0.8736 -0.0193 0.2065 0.068 Uiso 1 1 calc R . .
C11 C 0.9465(3) 0.0890(2) 0.12295(16) 0.0566(6) Uani 1 1 d . . .
H11 H 0.9744 0.0279 0.0899 0.068 Uiso 1 1 calc R . .
C12 C 0.9665(2) 0.2076(2) 0.10203(15) 0.0517(5) Uani 1 1 d . . .
H12 H 1.0081 0.2250 0.0551 0.062 Uiso 1 1 calc R . .
C13 C 0.92527(19) 0.30162(18) 0.15020(12) 0.0401(4) Uani 1 1 d . . .
N2 N 0.94193(17) 0.42254(16) 0.12784(10) 0.0407(3) Uani 1 1 d . . .
C14 C 1.0564(2) 0.4585(2) 0.10277(12) 0.0427(4) Uani 1 1 d . . .
C15 C 1.1749(3) 0.3976(2) 0.11044(19) 0.0620(7) Uani 1 1 d . . .
H15 H 1.1782 0.3234 0.1354 0.074 Uiso 1 1 calc R . .
C16 C 1.2843(3) 0.4480(3) 0.0813(2) 0.0846(11) Uani 1 1 d . . .
H16 H 1.3615 0.4071 0.0867 0.102 Uiso 1 1 calc R . .
C17 C 1.2833(3) 0.5586(3) 0.0437(2) 0.0845(11) Uani 1 1 d . . .
H17 H 1.3580 0.5904 0.0224 0.101 Uiso 1 1 calc R . .
C18 C 1.1722(3) 0.6186(3) 0.03891(16) 0.0651(8) Uani 1 1 d . . .
H18 H 1.1695 0.6937 0.0151 0.078 Uiso 1 1 calc R . .
N3 N 1.0636(2) 0.5694(2) 0.06889(11) 0.0478(4) Uani 1 1 d . . .
H1N3 H 1.009(3) 0.604(2) 0.0670(16) 0.034(7) Uiso 1 1 d . . .

loop_
_atom_site_aniso_label
_atom_site_aniso_U_11
_atom_site_aniso_U_22
_atom_site_aniso_U_33
_atom_site_aniso_U_23
_atom_site_aniso_U_13
_atom_site_aniso_U_12
Zn 0.03839(12) 0.05278(13) 0.04193(12) 0.01340(10) -0.00095(9) 0.00211(10)
Cl1 0.0716(4) 0.0541(3) 0.1267(7) 0.0365(4) 0.0193(4) 0.0117(3)
Cl2 0.0498(3) 0.1487(8) 0.0508(3) 0.0064(4) -0.0100(3) -0.0247(4)
C1 0.0559(16) 0.072(2) 0.139(3) -0.014(2) 0.0138(19) -0.0048(15)
C2 0.085(2) 0.0709(19) 0.112(3) 0.0242(19) 0.025(2) 0.0329(18)
C3 0.137(4) 0.0652(19) 0.097(3) -0.0156(18) 0.064(3) 0.005(2)
C4 0.0663(15) 0.0416(11) 0.0717(15) -0.0045(11) 0.0247(13) 0.0043(11)
C5 0.0616(13) 0.0450(9) 0.0424(9) -0.0083(8) 0.0089(9) -0.0072(11)
N1 0.0444(9) 0.0419(8) 0.0347(7) -0.0007(6) 0.0022(6) 0.0005(7)
C6 0.090(2) 0.0718(15) 0.0359(10) -0.0032(10) 0.0064(12) 0.0061(15)
O 0.0870(12) 0.0582(9) 0.0334(7) 0.0093(6) 0.0030(8) 0.0123(9)
C7 0.0448(10) 0.0442(10) 0.0321(8) 0.0034(7) -0.0005(7) -0.0027(8)
C8 0.0412(10) 0.0409(9) 0.0373(9) 0.0020(8) -0.0030(8) 0.0012(8)
C9 0.0524(12) 0.0468(11) 0.0491(11) 0.0058(9) 0.0019(9) -0.0009(10)
C10 0.0605(14) 0.0390(10) 0.0714(15) -0.0008(10) -0.0018(12) -0.0004(10)
C11 0.0563(13) 0.0472(12) 0.0664(15) -0.0150(11) 0.0027(11) 0.0008(10)
C12 0.0538(12) 0.0533(12) 0.0481(12) -0.0090(10) 0.0060(10) -0.0032(10)
C13 0.0376(9) 0.0436(10) 0.0391(9) -0.0015(8) -0.0007(8) -0.0025(7)
N2 0.0397(8) 0.0434(8) 0.0391(8) 0.0012(7) 0.0041(6) -0.0007(7)
C14 0.0454(10) 0.0470(11) 0.0356(9) -0.0082(8) 0.0059(8) -0.0054(8)
C15 0.0464(12) 0.0535(13) 0.0861(18) -0.0057(13) 0.0170(13) 0.0006(10)
C16 0.0495(14) 0.0634(16) 0.141(3) -0.0252(17) 0.0362(19) -0.0053(13)
C17 0.0692(18) 0.0737(18) 0.111(2) -0.0285(17) 0.0516(19) -0.0246(16)
C18 0.0799(18) 0.0598(14) 0.0557(13) -0.0130(11) 0.0264(13) -0.0272(14)
N3 0.0519(12) 0.0498(10) 0.0417(9) -0.0032(8) 0.0077(8) -0.0088(10)

loop_
_atom_type_symbol
_atom_type_description
_atom_type_scat_dispersion_real
_atom_type_scat_dispersion_imag
_atom_type_scat_source
C C 0.0033 0.0016 'International Tables Vol C Tables 4.2.6.8 and 6.1.1.4'
H H 0.0000 0.0000 'International Tables Vol C Tables 4.2.6.8 and 6.1.1.4'
N N 0.0061 0.0033 'International Tables Vol C Tables 4.2.6.8 and 6.1.1.4'
O O 0.0106 0.0060 'International Tables Vol C Tables 4.2.6.8 and 6.1.1.4'
Cl Cl 0.1484 0.1585 'International Tables Vol C Tables 4.2.6.8 and 6.1.1.4'
Zn Zn 0.2839 1.4301 'International Tables Vol C Tables 4.2.6.8 and 6.1.1.4'

loop_
_geom_angle_atom_site_label_1
_geom_angle_atom_site_label_2
_geom_angle_atom_site_label_3
_geom_angle
_geom_angle_site_symmetry_1
_geom_angle_site_symmetry_3
_geom_angle_publ_flag
N1 Zn N2 91.64(7) . . ?
N1 Zn Cl2 109.96(5) . . ?
N2 Zn Cl2 108.81(6) . . ?
N1 Zn Cl1 117.53(6) . . ?
N2 Zn Cl1 110.35(5) . . ?
Cl2 Zn Cl1 115.73(4) . . ?
C4 C1 H1A 109.5 . . ?
C4 C1 H1B 109.5 . . ?
H1A C1 H1B 109.5 . . ?
C4 C1 H1C 109.5 . . ?
H1A C1 H1C 109.5 . . ?
H1B C1 H1C 109.5 . . ?
C4 C2 H2A 109.5 . . ?
C4 C2 H2B 109.5 . . ?
H2A C2 H2B 109.5 . . ?
C4 C2 H2C 109.5 . . ?
H2A C2 H2C 109.5 . . ?
H2B C2 H2C 109.5 . . ?
C4 C3 H3A 109.5 . . ?
C4 C3 H3B 109.5 . . ?
H3A C3 H3B 109.5 . . ?
C4 C3 H3C 109.5 . . ?
H3A C3 H3C 109.5 . . ?
H3B C3 H3C 109.5 . . ?
C1 C4 C2 109.6(3) . . ?
C1 C4 C3 111.0(3) . . ?
C2 C4 C3 108.8(2) . . ?
C1 C4 C5 111.3(2) . . ?
C2 C4 C5 109.4(2) . . ?
C3 C4 C5 106.6(3) . . ?
N1 C5 C6 102.17(18) . . ?
N1 C5 C4 114.10(19) . . ?
C6 C5 C4 114.4(2) . . ?
N1 C5 H5 108.6 . . ?
C6 C5 H5 108.6 . . ?
C4 C5 H5 108.6 . . ?
C7 N1 C5 108.67(17) . . ?
C7 N1 Zn 117.77(13) . . ?
C5 N1 Zn 133.23(14) . . ?
O C6 C5 105.22(17) . . ?
O C6 H6A 110.7 . . ?
C5 C6 H6A 110.7 . . ?
O C6 H6B 110.7 . . ?
C5 C6 H6B 110.7 . . ?
H6A C6 H6B 108.8 . . ?
C7 O C6 106.69(18) . . ?
N1 C7 O 117.20(19) . . ?
N1 C7 C8 128.11(17) . . ?
O C7 C8 114.64(18) . . ?
C9 C8 C13 120.1(2) . . ?
C9 C8 C7 117.81(19) . . ?
C13 C8 C7 122.07(18) . . ?
C10 C9 C8 121.1(2) . . ?
C10 C9 H9 119.4 . . ?
C8 C9 H9 119.4 . . ?
C11 C10 C9 119.2(2) . . ?
C11 C10 H10 120.4 . . ?
C9 C10 H10 120.4 . . ?
C10 C11 C12 120.6(2) . . ?
C10 C11 H11 119.7 . . ?
C12 C11 H11 119.7 . . ?
C11 C12 C13 121.2(2) . . ?
C11 C12 H12 119.4 . . ?
C13 C12 H12 119.4 . . ?
C12 C13 C8 117.7(2) . . ?
C12 C13 N2 121.31(19) . . ?
C8 C13 N2 120.92(18) . . ?
C14 N2 C13 119.00(18) . . ?
C14 N2 Zn 128.74(15) . . ?
C13 N2 Zn 112.25(13) . . ?
N2 C14 N3 117.2(2) . . ?
N2 C14 C15 127.6(2) . . ?
N3 C14 C15 115.1(2) . . ?
C16 C15 C14 120.0(3) . . ?
C16 C15 H15 120.0 . . ?
C14 C15 H15 120.0 . . ?
C15 C16 C17 121.7(3) . . ?
C15 C16 H16 119.2 . . ?
C17 C16 H16 119.2 . . ?
C18 C17 C16 118.5(3) . . ?
C18 C17 H17 120.7 . . ?
C16 C17 H17 120.7 . . ?
C17 C18 N3 119.8(3) . . ?
C17 C18 H18 120.1 . . ?
N3 C18 H18 120.1 . . ?
C18 N3 C14 124.8(3) . . ?
C18 N3 H1N3 117(2) . . ?
C14 N3 H1N3 118(2) . . ?

loop_
_geom_bond_atom_site_label_1
_geom_bond_atom_site_label_2
_geom_bond_distance
_geom_bond_site_symmetry_2
_geom_bond_publ_flag
Zn N1 2.0267(16) . ?
Zn N2 2.0310(18) . ?
Zn Cl2 2.2288(7) . ?
Zn Cl1 2.2363(7) . ?
C1 C4 1.510(4) . ?
C1 H1A 0.9600 . ?
C1 H1B 0.9600 . ?
C1 H1C 0.9600 . ?
C2 C4 1.514(4) . ?
C2 H2A 0.9600 . ?
C2 H2B 0.9600 . ?
C2 H2C 0.9600 . ?
C3 C4 1.531(4) . ?
C3 H3A 0.9600 . ?
C3 H3B 0.9600 . ?
C3 H3C 0.9600 . ?
C4 C5 1.544(4) . ?
C5 N1 1.483(2) . ?
C5 C6 1.533(4) . ?
C5 H5 0.9800 . ?
N1 C7 1.268(3) . ?
C6 O 1.442(3) . ?
C6 H6A 0.9700 . ?
C6 H6B 0.9700 . ?
O C7 1.339(2) . ?
C7 C8 1.473(3) . ?
C8 C9 1.393(3) . ?
C8 C13 1.407(3) . ?
C9 C10 1.378(4) . ?
C9 H9 0.9300 . ?
C10 C11 1.377(4) . ?
C10 H10 0.9300 . ?
C11 C12 1.384(4) . ?
C11 H11 0.9300 . ?
C12 C13 1.398(3) . ?
C12 H12 0.9300 . ?
C13 N2 1.411(3) . ?
N2 C14 1.331(3) . ?
C14 N3 1.365(3) . ?
C14 C15 1.417(4) . ?
C15 C16 1.366(4) . ?
C15 H15 0.9300 . ?
C16 C17 1.389(5) . ?
C16 H16 0.9300 . ?
C17 C18 1.342(5) . ?
C17 H17 0.9300 . ?
C18 N3 1.359(3) . ?
C18 H18 0.9300 . ?
N3 H1N3 0.69(3) . ?

loop_
_geom_torsion_atom_site_label_1
_geom_torsion_atom_site_label_2
_geom_torsion_atom_site_label_3
_geom_torsion_atom_site_label_4
_geom_torsion
_geom_torsion_site_symmetry_1
_geom_torsion_site_symmetry_2
_geom_torsion_site_symmetry_3
_geom_torsion_site_symmetry_4
_geom_torsion_publ_flag
C1 C4 C5 N1 56.8(3) . . . . ?
C2 C4 C5 N1 -64.5(3) . . . . ?
C3 C4 C5 N1 178.0(2) . . . . ?
C1 C4 C5 C6 -60.4(3) . . . . ?
C2 C4 C5 C6 178.3(3) . . . . ?
C3 C4 C5 C6 60.8(3) . . . . ?
C6 C5 N1 C7 -0.8(3) . . . . ?
C4 C5 N1 C7 -124.9(2) . . . . ?
C6 C5 N1 Zn -173.94(18) . . . . ?
C4 C5 N1 Zn 62.0(3) . . . . ?
N2 Zn N1 C7 -27.27(17) . . . . ?
Cl2 Zn N1 C7 83.44(16) . . . . ?
Cl1 Zn N1 C7 -141.30(15) . . . . ?
N2 Zn N1 C5 145.33(19) . . . . ?
Cl2 Zn N1 C5 -103.96(19) . . . . ?
Cl1 Zn N1 C5 31.3(2) . . . . ?
N1 C5 C6 O 1.6(3) . . . . ?
C4 C5 C6 O 125.5(2) . . . . ?
C5 C6 O C7 -1.9(3) . . . . ?
C5 N1 C7 O -0.4(3) . . . . ?
Zn N1 C7 O 173.95(16) . . . . ?
C5 N1 C7 C8 176.8(2) . . . . ?
Zn N1 C7 C8 -8.8(3) . . . . ?
C6 O C7 N1 1.5(3) . . . . ?
C6 O C7 C8 -176.1(2) . . . . ?
N1 C7 C8 C9 -145.5(2) . . . . ?
O C7 C8 C9 31.8(3) . . . . ?
N1 C7 C8 C13 32.7(3) . . . . ?
O C7 C8 C13 -150.1(2) . . . . ?
C13 C8 C9 C10 -1.1(4) . . . . ?
C7 C8 C9 C10 177.1(2) . . . . ?
C8 C9 C10 C11 -0.3(4) . . . . ?
C9 C10 C11 C12 1.0(4) . . . . ?
C10 C11 C12 C13 -0.3(4) . . . . ?
C11 C12 C13 C8 -1.1(4) . . . . ?
C11 C12 C13 N2 -178.0(2) . . . . ?
C9 C8 C13 C12 1.8(3) . . . . ?
C7 C8 C13 C12 -176.3(2) . . . . ?
C9 C8 C13 N2 178.7(2) . . . . ?
C7 C8 C13 N2 0.6(3) . . . . ?
C12 C13 N2 C14 -49.0(3) . . . . ?
C8 C13 N2 C14 134.3(2) . . . . ?
C12 C13 N2 Zn 131.99(19) . . . . ?
C8 C13 N2 Zn -44.7(2) . . . . ?
N1 Zn N2 C14 -127.04(18) . . . . ?
Cl2 Zn N2 C14 121.21(17) . . . . ?
Cl1 Zn N2 C14 -6.78(19) . . . . ?
N1 Zn N2 C13 51.90(14) . . . . ?
Cl2 Zn N2 C13 -59.86(14) . . . . ?
Cl1 Zn N2 C13 172.15(12) . . . . ?
C13 N2 C14 N3 168.82(18) . . . . ?
Zn N2 C14 N3 -12.3(3) . . . . ?
C13 N2 C14 C15 -14.6(3) . . . . ?
Zn N2 C14 C15 164.2(2) . . . . ?
N2 C14 C15 C16 -179.8(3) . . . . ?
N3 C14 C15 C16 -3.2(4) . . . . ?
C14 C15 C16 C17 0.0(5) . . . . ?
C15 C16 C17 C18 2.5(6) . . . . ?
C16 C17 C18 N3 -1.5(5) . . . . ?
C17 C18 N3 C14 -2.1(4) . . . . ?
N2 C14 N3 C18 -178.7(2) . . . . ?
C15 C14 N3 C18 4.3(3) . . . . ?
